data_1534523
loop_
_publ_author_name
'Samohvalova, E. P.'
'Molchanov, V. N.'
'Tat'yanina, I. V.'
'Torchenkova, E. A.'

_publ_section_title
;
 Crystal structure of (N H4)2 (Sc2 U Mo12 O42) * 26(H2 O)
;
_journal_name_full
;
Koordinatsionnaya Khimiya (= Coordination Chemistry (USSR))
;
_journal_page_first 207
_journal_page_last 211
_journal_volume 16
_journal_year 1990
_chemical_formula_sum 'Mo12 O68 Sc2 U'
_chemical_name_systematic '(N H4)2 (Sc2 U Mo12 O42) (H2 O)26'
_space_group_IT_number 2
_symmetry_space_group_name_Hall '-P 1'
_symmetry_space_group_name_H-M 'P -1'
_cell_angle_alpha 60.06
_cell_angle_beta 117.75
_cell_angle_gamma 114.63
_cell_formula_units_Z 1
_cell_length_a 12
_cell_length_b 12.23
_cell_length_c 13.001
_cell_volume 1420.320
_citation_journal_id_ASTM KOKHDC
_cod_data_source_file Samohvalova_KOKHDC_1990_968.cif
_cod_data_source_block Mo12O68Sc2U1
_cod_original_cell_volume 1420.32
_cod_original_formula_sum 'Mo12 O68 Sc2 U1'
_cod_database_code 1534523

loop_
_symmetry_equiv_pos_as_xyz
x,y,z
-x,-y,-z

loop_
_atom_site_label
_atom_site_type_symbol
_atom_site_fract_x
_atom_site_fract_y
_atom_site_fract_z
_atom_site_occupancy
_atom_site_U_iso_or_equiv
_atom_site_attached_hydrogens
U1 U+4 0 0 0 1 0.0 0
Sc1 Sc+3 0.29952 0.15528 0.4384 1 0.0 0
Mo1 Mo+6 0.02919 -0.14294 -0.15902 1 0.0 0
Mo2 Mo+6 0.271 -0.13583 0.1644 1 0.0 0
Mo3 Mo+6 0.14744 -0.12909 0.32664 1 0.0 0
Mo4 Mo+6 0.21647 0.13093 -0.16851 1 0.0 0
Mo5 Mo+6 0.28674 0.20945 0.11078 1 0.0 0
Mo6 Mo+6 0.08002 0.34283 -0.13556 1 0.0 0
O1 O-2 0.216 0.0253 0.1582 1 0.0 0
O2 O-2 0.8225 0.8151 0.0746 1 0.0 0
O3 O-2 0.0671 0.7961 0.1741 1 0.0 0
O4 O-2 0.0017 0.947 0.2113 1 0.0 0
O5 O-2 0.0706 0.1878 0.0575 1 0.0 0
O6 O-2 0.1698 0.9387 -0.0105 1 0.0 0
O7 O-2 0.8338 0.0106 0.2248 1 0.0 0
O8 O-2 0.2876 0.8231 0.3365 1 0.0 0
O9 O-2 0.7482 0.6249 0.0135 1 0.0 0
O10 O-2 0.0975 0.1571 0.2924 1 0.0 0
O11 O-2 0.2315 0.976 0.4076 1 0.0 0
O12 O-2 0.3153 0.2232 0.248 1 0.0 0
O13 O-2 0.9132 0.2757 0.095 1 0.0 0
O14 O-2 0.083 0.7312 0.4287 1 0.0 0
O15 O-2 0.4372 0.2301 0.1128 1 0.0 0
O16 O-2 0.4246 0.9544 0.1653 1 0.0 0
O17 O-2 0.2687 0.72 0.1742 1 0.0 0
O18 O-2 0.6212 0.8606 0.0976 1 0.0 0
O19 O-2 0.7936 0.7392 0.3082 1 0.0 0
O20 O-2 0.8862 0.5694 0.2738 1 0.0 0
O21 O-2 0.988 0.5629 0.1314 1 0.0 0
O22 O-2 0.5007 0.1911 0.458 1 0.0 2
O23 O-2 0.6331 0.9967 0.3759 1 0.0 2
O24 O-2 0.8395 0.885 0.4444 1 0.0 2
O25 O-2 0.2929 0.3577 0.3513 1 0.0 2
O26 O-2 0.5706 0.75 0.4121 1 0.0 2
O27 O-2 0.198 0.4992 0.1063 1 0.0 2
O28 O-2 0.1421 0.4928 0.4869 1 0.0 2
O29 O-2 1.0054 0.3017 0.3686 1 0.0 2
O30 O-2 0.3756 0.5289 0.4717 1 0.0 2
O31 O-2 0.7344 0.2492 0.2733 1 0.0 2
O32 O-2 0.6382 0.1776 0.0647 1 0.0 2
O33 O-2 0.6283 0.3972 0.2941 1 0.0 2
O34 O-2 0.4706 0.5533 0.0799 1 0.0 2
